data_2206877
loop_
_publ_author_name
'Ali, Hapipah M.'
'Abdul Halim, Siti Nadiah'
'Ng, Seik Weng'

_publ_section_title
;
 Isatin 3-benzoylhydrazone: a monoclinic form
;
_journal_coeditor_code BT6733
_journal_issue 10
_journal_name_full 'Acta Crystallographica Section E'
_journal_page_first o3285
_journal_page_last o3286
_journal_paper_doi 10.1107/S1600536805028692
_journal_volume 61
_journal_year 2005
_chemical_formula_iupac 'C15 H11 N3 O2'
_chemical_formula_moiety 'C15 H11 N3 O2'
_chemical_formula_sum 'C15 H11 N3 O2'
_chemical_formula_weight 265.27
_chemical_name_common
;
Isatin 3-benzoylhydrazone
;
_chemical_name_systematic
;
2-oxo-2,3-dihydro-1H-indole-3-carbaldehyde benzoylhydrazone
;
_space_group_IT_number 14
_symmetry_cell_setting monoclinic
_symmetry_space_group_name_Hall '-P 2ybc'
_symmetry_space_group_name_H-M 'P 1 21/c 1'
_atom_sites_solution_hydrogens geom
_atom_sites_solution_primary direct
_atom_sites_solution_secondary difmap
_audit_creation_method SHELXL-97
_cell_angle_alpha 90.00
_cell_angle_beta 95.1170(10)
_cell_angle_gamma 90.00
_cell_formula_units_Z 4
_cell_length_a 8.9279(6)
_cell_length_b 12.1099(9)
_cell_length_c 11.7567(9)
_cell_measurement_reflns_used 2811
_cell_measurement_temperature 295(2)
_cell_measurement_theta_max 26.3
_cell_measurement_theta_min 2.4
_cell_volume 1266.02(16)
_computing_cell_refinement 'SAINT (Bruker, 2000)'
_computing_data_collection 'SMART (Bruker, 2000)'
_computing_data_reduction SAINT
_computing_molecular_graphics 'ORTEPII (Johnson, 1976)'
_computing_publication_material SHELXL97
_computing_structure_refinement 'SHELXL97 (Sheldrick, 1997)'
_computing_structure_solution 'SHELXS97 (Sheldrick, 1997)'
_diffrn_ambient_temperature 295(2)
_diffrn_measured_fraction_theta_full 0.99
_diffrn_measured_fraction_theta_max 0.99
_diffrn_measurement_device_type 'Bruker SMART area-detector diffractometer'
_diffrn_measurement_method '\f and \w scans'
_diffrn_radiation_monochromator graphite
_diffrn_radiation_source 'fine-focus sealed tube'
_diffrn_radiation_type MoK\a
_diffrn_radiation_wavelength 0.71073
_diffrn_reflns_av_R_equivalents 0.026
_diffrn_reflns_av_sigmaI/netI 0.029
_diffrn_reflns_limit_h_max 10
_diffrn_reflns_limit_h_min -11
_diffrn_reflns_limit_k_max 15
_diffrn_reflns_limit_k_min -15
_diffrn_reflns_limit_l_max 13
_diffrn_reflns_limit_l_min -15
_diffrn_reflns_number 7680
_diffrn_reflns_theta_full 27.1
_diffrn_reflns_theta_max 27.1
_diffrn_reflns_theta_min 2.3
_diffrn_standards_decay_% 0
_diffrn_standards_interval_count 0
_diffrn_standards_interval_time 0
_diffrn_standards_number 0
_exptl_absorpt_coefficient_mu 0.096
_exptl_absorpt_correction_type none
_exptl_crystal_colour Orange
_exptl_crystal_density_diffrn 1.392
_exptl_crystal_density_method 'not measured'
_exptl_crystal_description Block
_exptl_crystal_F_000 552
_exptl_crystal_size_max 0.48
_exptl_crystal_size_mid 0.32
_exptl_crystal_size_min 0.26
_refine_diff_density_max 0.17
_refine_diff_density_min -0.18
_refine_ls_extinction_method none
_refine_ls_goodness_of_fit_ref 1.01
_refine_ls_hydrogen_treatment mixed
_refine_ls_matrix_type full
_refine_ls_number_parameters 189
_refine_ls_number_reflns 2762
_refine_ls_number_restraints 2
_refine_ls_restrained_S_all 1.01
_refine_ls_R_factor_all 0.069
_refine_ls_R_factor_gt 0.042
_refine_ls_shift/su_max 0.001
_refine_ls_shift/su_mean <0.001
_refine_ls_structure_factor_coef Fsqd
_refine_ls_weighting_details 'calc w=1/[\s^2^(Fo^2^)+(0.0678P)^2^+0.1615P] where P=(Fo^2^+2Fc^2^)/3'
_refine_ls_weighting_scheme calc
_refine_ls_wR_factor_gt 0.108
_refine_ls_wR_factor_ref 0.125
_reflns_number_gt 1878
_reflns_number_total 2762
_reflns_threshold_expression I>2\s(I)
_cod_data_source_file bt6733.cif
_cod_data_source_block I
_cod_depositor_comments
;
The following automatic conversions were performed:
'_symmetry_cell_setting' value 'Monoclinic' changed to 'monoclinic'
according to '/home/saulius/struct/CIF-dictionaries/cif_core.dic'
dictionary named 'cif_core.dic' version 2.4.1 from
2010-06-29.

'_exptl_absorpt_correction_type' value 'None' changed to
'none' according to '/home/saulius/struct/CIF-dictionaries/cif_core.dic'
dictionary named 'cif_core.dic' version 2.4.1 from 2010-06-29.

Automatic conversion script
Id: cif_fix_enum 1527 2010-12-29 10:47:43Z saulius 

The following automatic conversions were performed:

'_symmetry_cell_setting' value 'Monoclinic' changed to 'monoclinic'
according to /home/saulius/struct/CIF-dictionaries/cif_core.dic
dictionary named 'cif_core.dic' version 2.4.1 from
2010-06-29.

'_exptl_absorpt_correction_type' value 'None' changed to
'none' according to
/home/saulius/struct/CIF-dictionaries/cif_core.dic dictionary named
'cif_core.dic' version 2.4.1 from 2010-06-29.

Automatic conversion script
Id: cif_fix_values 1715 2011-07-08 13:25:40Z adriana 
;
_cod_original_cell_volume 1266.0(2)
_cod_original_sg_symbol_H-M 'P 21/c'
_cod_database_code 2206877

loop_
_symmetry_equiv_pos_as_xyz
'x, y, z'
'-x, y+1/2, -z+1/2'
'-x, -y, -z'
'x, -y-1/2, z-1/2'

loop_
_atom_site_label
_atom_site_fract_x
_atom_site_fract_y
_atom_site_fract_z
_atom_site_U_iso_or_equiv
_atom_site_adp_type
_atom_site_calc_flag
_atom_site_refinement_flags
_atom_site_occupancy
_atom_site_type_symbol
O1 0.36080(10) 0.48270(10) 0.65190(10) 0.0507(3) Uani d . 1 O
O2 0.31410(10) 0.70660(10) 0.29650(10) 0.0604(4) Uani d . 1 O
N1 0.3453(2) 0.58530(10) 0.49100(10) 0.0416(3) Uani d D 1 N
N2 0.44910(10) 0.65900(10) 0.53650(10) 0.0384(3) Uani d . 1 N
N3 0.4830(2) 0.85170(10) 0.31510(10) 0.0510(4) Uani d D 1 N
C1 0.1868(2) 0.42510(10) 0.49830(10) 0.0402(4) Uani d . 1 C
C2 0.1148(2) 0.35340(10) 0.5662(2) 0.0515(4) Uani d . 1 C
C3 0.0004(2) 0.2862(2) 0.5196(2) 0.0631(5) Uani d . 1 C
C4 -0.0423(2) 0.2895(2) 0.4056(2) 0.0633(5) Uani d . 1 C
C5 0.0287(2) 0.3593(2) 0.3370(2) 0.0681(6) Uani d . 1 C
C6 0.1437(2) 0.4272(2) 0.3823(2) 0.0580(5) Uani d . 1 C
C7 0.3052(2) 0.49840(10) 0.55480(10) 0.0385(4) Uani d . 1 C
C8 0.4794(2) 0.73970(10) 0.47060(10) 0.0370(3) Uani d . 1 C
C9 0.4131(2) 0.76110(10) 0.35020(10) 0.0443(4) Uani d . 1 C
C10 0.5862(2) 0.89440(10) 0.40130(10) 0.0426(4) Uani d . 1 C
C11 0.6755(2) 0.98610(10) 0.3993(2) 0.0554(5) Uani d . 1 C
C12 0.7688(2) 1.0091(2) 0.4960(2) 0.0631(5) Uani d . 1 C
C13 0.7704(2) 0.9445(2) 0.5928(2) 0.0616(5) Uani d . 1 C
C14 0.6787(2) 0.85320(10) 0.59490(10) 0.0488(4) Uani d . 1 C
C15 0.5871(2) 0.82720(10) 0.49820(10) 0.0382(4) Uani d . 1 C
H1n 0.302(2) 0.5983(14) 0.4240(10) 0.056(5) Uiso d D 1 H
H3n 0.458(2) 0.8803(16) 0.2490(10) 0.078(7) Uiso d D 1 H
H2 0.1436 0.3501 0.6441 0.062 Uiso calc R 1 H
H3 -0.0478 0.2384 0.5664 0.076 Uiso calc R 1 H
H4 -0.1196 0.2443 0.3745 0.076 Uiso calc R 1 H
H5 -0.0005 0.3614 0.2591 0.082 Uiso calc R 1 H
H6 0.1920 0.4742 0.3348 0.070 Uiso calc R 1 H
H11 0.6733 1.0312 0.3352 0.066 Uiso calc R 1 H
H12 0.8326 1.0698 0.4961 0.076 Uiso calc R 1 H
H13 0.8338 0.9627 0.6571 0.074 Uiso calc R 1 H
H14 0.6788 0.8099 0.6602 0.059 Uiso calc R 1 H

loop_
_atom_site_aniso_label
_atom_site_aniso_U_11
_atom_site_aniso_U_22
_atom_site_aniso_U_33
_atom_site_aniso_U_12
_atom_site_aniso_U_13
_atom_site_aniso_U_23
O1 0.0677(8) 0.0500(7) 0.0325(6) -0.0146(6) -0.0055(5) 0.0012(5)
O2 0.0674(8) 0.0662(8) 0.0435(7) -0.0109(7) -0.0187(6) 0.0071(6)
N1 0.0452(8) 0.0440(7) 0.0336(7) -0.0064(6) -0.0071(6) 0.0019(6)
N2 0.0428(7) 0.0375(7) 0.0340(7) -0.0021(5) -0.0009(5) -0.0009(5)
N3 0.0665(9) 0.0520(9) 0.0331(8) -0.0011(7) -0.0041(7) 0.0098(6)
C1 0.0440(10) 0.0380(10) 0.0370(10) 0.0010(10) -0.0020(10) -0.0040(10)
C2 0.0580(10) 0.0510(10) 0.0450(10) -0.0110(10) 0.0000(10) -0.0010(10)
C3 0.0630(10) 0.0580(10) 0.0680(10) -0.0200(10) 0.0020(10) -0.0040(10)
C4 0.0590(10) 0.0520(10) 0.0750(10) -0.0100(10) -0.0160(10) -0.0100(10)
C5 0.087(2) 0.0610(10) 0.0520(10) -0.0070(10) -0.0250(10) -0.0070(10)
C6 0.0770(10) 0.0530(10) 0.0430(10) -0.0130(10) -0.0080(10) -0.0010(10)
C7 0.0440(10) 0.0390(10) 0.0320(10) -0.0010(10) 0.0020(10) -0.0020(10)
C8 0.0410(10) 0.0380(10) 0.0310(10) 0.0030(10) -0.0010(10) 0.0020(10)
C9 0.0510(10) 0.0470(10) 0.0340(10) 0.0030(10) -0.0040(10) 0.0030(10)
C10 0.0540(10) 0.0390(10) 0.0350(10) 0.0030(10) 0.0050(10) 0.0010(10)
C11 0.0770(10) 0.0420(10) 0.0490(10) -0.0050(10) 0.0140(10) 0.0060(10)
C12 0.0800(10) 0.0470(10) 0.0640(10) -0.0210(10) 0.0120(10) -0.0050(10)
C13 0.0720(10) 0.0580(10) 0.0530(10) -0.0180(10) -0.0030(10) -0.0070(10)
C14 0.0610(10) 0.0450(10) 0.0390(10) -0.0080(10) -0.0040(10) 0.0000(10)
C15 0.0460(10) 0.0350(10) 0.0340(10) 0.0020(10) 0.0040(10) -0.0010(10)

loop_
_atom_type_symbol
_atom_type_description
_atom_type_scat_dispersion_real
_atom_type_scat_dispersion_imag
_atom_type_scat_source
C C 0.0033 0.0016 'International Tables Vol C Tables 4.2.6.8 and 6.1.1.4'
H H 0.0000 0.0000 'International Tables Vol C Tables 4.2.6.8 and 6.1.1.4'
N N 0.0061 0.0033 'International Tables Vol C Tables 4.2.6.8 and 6.1.1.4'
O O 0.0106 0.0060 'International Tables Vol C Tables 4.2.6.8 and 6.1.1.4'

loop_
_geom_angle_atom_site_label_1
_geom_angle_atom_site_label_2
_geom_angle_atom_site_label_3
_geom_angle
_geom_angle_publ_flag
C7 N1 N2 119.70(10) no
C8 N2 N1 115.60(10) no
C9 N3 C10 111.70(10) no
C2 C1 C6 118.7(2) no
C2 C1 C7 117.80(10) no
C6 C1 C7 123.5(2) no
C1 C2 C3 120.6(2) no
C4 C3 C2 120.4(2) no
C5 C4 C3 119.8(2) no
C4 C5 C6 120.6(2) no
C5 C6 C1 120.0(2) no
O1 C7 N1 122.20(10) no
O1 C7 C1 122.60(10) no
N1 C7 C1 115.20(10) no
N2 C8 C15 126.20(10) no
N2 C8 C9 127.50(10) no
C15 C8 C9 106.40(10) no
O2 C9 N3 127.70(10) no
O2 C9 C8 126.4(2) no
N3 C9 C8 106.00(10) no
C11 C10 C15 121.6(2) no
C11 C10 N3 129.1(2) no
C15 C10 N3 109.20(10) no
C10 C11 C12 117.4(2) no
C11 C12 C13 121.8(2) no
C14 C13 C12 120.5(2) no
C13 C14 C15 118.6(2) no
C14 C15 C10 120.00(10) no
C14 C15 C8 133.30(10) no
C10 C15 C8 106.70(10) no
C7 N1 H1n 122.0(10) no
N2 N1 H1n 118.0(10) no
C9 N3 H3n 121.0(10) no
C10 N3 H3n 127.0(10) no
C1 C2 H2 119.7 no
C3 C2 H2 119.7 no
C4 C3 H3 119.8 no
C2 C3 H3 119.8 no
C5 C4 H4 120.1 no
C3 C4 H4 120.1 no
C4 C5 H5 119.7 no
C6 C5 H5 119.7 no
C5 C6 H6 120.0 no
C1 C6 H6 120.0 no
C10 C11 H11 121.3 no
C12 C11 H11 121.3 no
C11 C12 H12 119.1 no
C13 C12 H12 119.1 no
C14 C13 H13 119.7 no
C12 C13 H13 119.7 no
C13 C14 H14 120.7 no
C15 C14 H14 120.7 no

loop_
_geom_bond_atom_site_label_1
_geom_bond_atom_site_label_2
_geom_bond_distance
_geom_bond_publ_flag
O1 C7 1.218(2) no
O2 C9 1.232(2) no
N1 C7 1.358(2) no
N1 N2 1.361(2) no
N2 C8 1.290(2) no
N3 C9 1.345(2) no
N3 C10 1.406(2) no
C1 C2 1.377(2) no
C1 C6 1.383(2) no
C1 C7 1.491(2) no
C2 C3 1.381(2) no
C3 C4 1.361(3) no
C4 C5 1.362(3) no
C5 C6 1.385(3) no
C8 C15 1.449(2) no
C8 C9 1.507(2) no
C10 C11 1.370(2) no
C10 C15 1.399(2) no
C11 C12 1.376(3) no
C12 C13 1.380(3) no
C13 C14 1.377(2) no
C14 C15 1.376(2) no
N1 H1n 0.860(10) no
N3 H3n 0.870(10) no
C2 H2 0.93 no
C3 H3 0.93 no
C4 H4 0.93 no
C5 H5 0.93 no
C6 H6 0.93 no
C11 H11 0.93 no
C12 H12 0.93 no
C13 H13 0.93 no
C14 H14 0.93 no

loop_
_geom_hbond_atom_site_label_D
_geom_hbond_atom_site_label_H
_geom_hbond_atom_site_label_A
_geom_hbond_site_symmetry_A
_geom_hbond_distance_DH
_geom_hbond_distance_HA
_geom_hbond_distance_DA
_geom_hbond_angle_DHA
_geom_hbond_publ_flag
N1 H1n O2 . 0.860(10) 2.000(10) 2.712(2) 139(2) yes
N3 H3n O1 4_575 0.870(10) 2.150(10) 2.918(2) 148(2) yes

loop_
_geom_torsion_atom_site_label_1
_geom_torsion_atom_site_label_2
_geom_torsion_atom_site_label_3
_geom_torsion_atom_site_label_4
_geom_torsion
_geom_torsion_publ_flag
C7 N1 N2 C8 -179.20(10) no
C6 C1 C2 C3 -1.0(3) no
C7 C1 C2 C3 177.6(2) no
C1 C2 C3 C4 0.4(3) no
C2 C3 C4 C5 0.2(3) no
C3 C4 C5 C6 -0.1(3) no
C4 C5 C6 C1 -0.5(3) no
C2 C1 C6 C5 1.1(3) no
C7 C1 C6 C5 -177.5(2) no
N2 N1 C7 O1 -1.1(2) no
N2 N1 C7 C1 177.90(10) no
C2 C1 C7 O1 14.9(2) no
C6 C1 C7 O1 -166.5(2) no
C2 C1 C7 N1 -164.10(10) no
C6 C1 C7 N1 14.5(2) no
N1 N2 C8 C15 -178.90(10) no
N1 N2 C8 C9 0.0(2) no
C10 N3 C9 O2 177.7(2) no
C10 N3 C9 C8 -1.7(2) no
N2 C8 C9 O2 3.1(3) no
C15 C8 C9 O2 -177.9(2) no
N2 C8 C9 N3 -177.6(2) no
C15 C8 C9 N3 1.5(2) no
C9 N3 C10 C11 -178.4(2) no
C9 N3 C10 C15 1.3(2) no
C15 C10 C11 C12 1.1(3) no
N3 C10 C11 C12 -179.3(2) no
C10 C11 C12 C13 -1.7(3) no
C11 C12 C13 C14 0.8(3) no
C12 C13 C14 C15 0.7(3) no
C13 C14 C15 C10 -1.2(2) no
C13 C14 C15 C8 179.9(2) no
C11 C10 C15 C14 0.3(2) no
N3 C10 C15 C14 -179.4(2) no
C11 C10 C15 C8 179.4(2) no
N3 C10 C15 C8 -0.2(2) no
N2 C8 C15 C14 -2.7(3) no
C9 C8 C15 C14 178.2(2) no
N2 C8 C15 C10 178.3(2) no
C9 C8 C15 C10 -0.7(2) no

loop_
_cod_related_entry_id
_cod_related_entry_database
_cod_related_entry_code
1 ChemSpider 4520622
